data_7249258
loop_
_publ_author_name
'Xu, Meng-Yuan'
'Wu, Qian'
'Wang, Chen'
'Sun, Yao'
'Teng, Yu-Kang'
'Zhang, Rui'
'Lu, Zhen-Zhong'

_publ_section_title
;
 Coordination polymers and supramolecular cages based on
 [(MS4)Cux]x&#x2212;2 cluster units and N-containing ligands
;
_journal_issue 39
_journal_name_full CrystEngComm
_journal_page_first 5585
_journal_page_last 5590
_journal_paper_doi 10.1039/D4CE00493K
_journal_volume 26
_journal_year 2024
_chemical_formula_moiety 'C40 H28 Cu3.8 I2 N8 S3.8 W0.95, 0.05(Cu4 S4 W), 3(C3 H7 N O)'
_chemical_formula_sum 'C49 H49 Cu4 I2 N11 O3 S4 W'
_chemical_formula_weight 1660.04
_space_group_crystal_system monoclinic
_space_group_IT_number 14
_space_group_name_Hall '-P 2yn'
_space_group_name_H-M_alt 'P 1 21/n 1'
_atom_sites_solution_hydrogens geom
_atom_sites_solution_primary dual
_audit_creation_date 2024-03-01
_audit_creation_method
;
Olex2 1.5
(compiled 2023.08.24 svn.re1ec1418 for OlexSys, GUI svn.r6817)
;
_audit_update_record
;
2024-05-14 deposited with the CCDC.	2024-08-28 downloaded from the CCDC.
;
_cell_angle_alpha 90
_cell_angle_beta 93.475(2)
_cell_angle_gamma 90
_cell_formula_units_Z 4
_cell_length_a 13.5150(4)
_cell_length_b 17.6465(7)
_cell_length_c 28.1103(9)
_cell_measurement_reflns_used 9976
_cell_measurement_temperature 193.00
_cell_measurement_theta_max 68.316
_cell_measurement_theta_min 2.957
_cell_volume 6691.8(4)
_computing_cell_refinement 'SAINT V8.40B (?, 2016)'
_computing_data_reduction 'SAINT V8.40B (?, 2016)'
_computing_molecular_graphics 'Olex2 1.5 (Dolomanov et al., 2009)'
_computing_publication_material 'Olex2 1.5 (Dolomanov et al., 2009)'
_computing_structure_refinement 'SHELXL 2018/3 (Sheldrick, 2015)'
_computing_structure_solution 'SHELXT 2018/2 (Sheldrick, 2018)'
_diffrn_ambient_temperature 193.00
_diffrn_measured_fraction_theta_full 0.994
_diffrn_measured_fraction_theta_max 0.991
_diffrn_measurement_device_type 'Bruker D8 VENTURE'
_diffrn_measurement_method '\f and \w scans'
_diffrn_radiation_type CuK\a
_diffrn_radiation_wavelength 1.54178
_diffrn_reflns_av_R_equivalents 0.0665
_diffrn_reflns_av_unetI/netI 0.0526
_diffrn_reflns_Laue_measured_fraction_full 0.994
_diffrn_reflns_Laue_measured_fraction_max 0.991
_diffrn_reflns_limit_h_max 16
_diffrn_reflns_limit_h_min -15
_diffrn_reflns_limit_k_max 21
_diffrn_reflns_limit_k_min -20
_diffrn_reflns_limit_l_max 33
_diffrn_reflns_limit_l_min -32
_diffrn_reflns_number 55773
_diffrn_reflns_point_group_measured_fraction_full 0.994
_diffrn_reflns_point_group_measured_fraction_max 0.991
_diffrn_reflns_theta_full 67.679
_diffrn_reflns_theta_max 68.434
_diffrn_reflns_theta_min 2.958
_diffrn_source_current 1.1
_diffrn_source_power 0.05500000000000001
_diffrn_source_voltage 50.0
_diffrn_standards_number 0
_exptl_absorpt_coefficient_mu 13.253
_exptl_absorpt_correction_T_max 0.1665
_exptl_absorpt_correction_T_min 0.0562
_exptl_absorpt_correction_type multi-scan
_exptl_absorpt_process_details
;
SADABS-2016/2 (Bruker,2016/2) was used for absorption correction.
wR2(int) was 0.1304 before and 0.0642 after correction.
The Ratio of minimum to maximum transmission is 0.3375.
The \l/2 correction factor is Not present.
;
_exptl_crystal_density_diffrn 1.648
_exptl_crystal_description block
_exptl_crystal_F_000 3216
_exptl_crystal_size_max 0.13
_exptl_crystal_size_mid 0.11
_exptl_crystal_size_min 0.1
_refine_diff_density_max 1.713
_refine_diff_density_min -1.027
_refine_diff_density_rms 0.130
_refine_ls_extinction_method none
_refine_ls_goodness_of_fit_ref 1.049
_refine_ls_hydrogen_treatment constr
_refine_ls_matrix_type full
_refine_ls_number_parameters 754
_refine_ls_number_reflns 12202
_refine_ls_number_restraints 0
_refine_ls_restrained_S_all 1.049
_refine_ls_R_factor_all 0.0622
_refine_ls_R_factor_gt 0.0497
_refine_ls_shift/su_max 0.002
_refine_ls_shift/su_mean 0.000
_refine_ls_structure_factor_coef Fsqd
_refine_ls_weighting_details 'w=1/[\s^2^(Fo^2^)+(0.0715P)^2^+13.8737P] where P=(Fo^2^+2Fc^2^)/3'
_refine_ls_weighting_scheme calc
_refine_ls_wR_factor_gt 0.1370
_refine_ls_wR_factor_ref 0.1454
_reflns_Friedel_coverage 0.000
_reflns_number_gt 9523
_reflns_number_total 12202
_reflns_threshold_expression 'I > 2\s(I)'
_cod_data_source_file d4ce00493k2.cif
_cod_data_source_block 2
_cod_depositor_comments 'Adding full bibliography for 7249257--7249263.cif.'
_cod_database_code 7249258
_shelx_shelxl_version_number 2018/3
_shelx_space_group_comment
;
The symmetry employed for this shelxl refinement is uniquely defined
by the following loop, which should always be used as a source of
symmetry information in preference to the above space-group names.
They are only intended as comments.
;
_shelx_estimated_absorpt_t_max 0.351
_shelx_estimated_absorpt_t_min 0.278
_olex2_refinement_description
;
1. Fixed Uiso
 At 1.2 times of:
  All C(H) groups
 At 1.5 times of:
  All C(H,H,H) groups
2. Uiso/Uaniso restraints and constraints
W2 \\sim Cu6 \\sim Cu8 \\sim S5 \\sim S6 \\sim S7 \\sim S8: within 2A with
sigma of 0.001 and sigma for terminal atoms of 0.002 within 2A
Cu5 \\sim Cu7 \\sim Cu8 \\sim S5 \\sim S6 \\sim S7 \\sim S8: within 2A with
sigma of 0.001 and sigma for terminal atoms of 0.002 within 2A
3. Others
 Fixed Sof: W1(0.95) Cu1(0.95) Cu2(0.95) Cu3(0.95) Cu4(0.95) S1(0.95) S2(0.95)
 S3(0.95) S4(0.95) W2(0.05) Cu5(0.05) Cu6(0.05) Cu7(0.05) Cu8(0.05) S5(0.05)
 S6(0.05) S7(0.05) S8(0.05)
4.a Aromatic/amide H refined with riding coordinates:
 C1(H1), C2(H2), C3(H3), C4(H4), C5(H5), C6(H6), C7(H7), C14(H14), C15(H15),
 C16(H16), C17(H17), C18(H18), C19(H19), C20(H20), C30(H30), C31(H31), C32(H32),
  C33(H33), C34(H34), C35(H35), C38(H38), C43(H43), C44(H44), C45(H45),
 C46(H46), C47(H47), C48(H48), C49(H49), C29(H29), C25(H25), C23(H23)
4.b Idealised Me refined as rotating group:
 C27(H27A,H27B,H27C), C28(H28B,H28A,H28C), C24(H24A,H24B,H24C), C26(H26A,H26B,
 H26C), C21(H21A,H21B,H21C), C22(H22A,H22B,H22C)
;
_smtbx_masks_void_probe_radius 1.2
_smtbx_masks_void_truncation_radius 1.2
_olex2_submission_special_instructions 'No special instructions were received'

loop_
_space_group_symop_operation_xyz
'x, y, z'
'-x+1/2, y+1/2, -z+1/2'
'-x, -y, -z'
'x-1/2, -y-1/2, z-1/2'

loop_
_atom_site_label
_atom_site_type_symbol
_atom_site_fract_x
_atom_site_fract_y
_atom_site_fract_z
_atom_site_U_iso_or_equiv
_atom_site_adp_type
_atom_site_occupancy
_atom_site_site_symmetry_order
_atom_site_calc_flag
_atom_site_refinement_flags_posn
_atom_site_refinement_flags_adp
_atom_site_refinement_flags_occupancy
_atom_site_disorder_assembly
_atom_site_disorder_group
W1 W 0.62589(2) 0.66770(2) 0.28253(2) 0.03761(10) Uani 0.95 1 d . . P A 1
I1 I -0.13317(3) 0.95046(3) 0.71913(2) 0.05726(14) Uani 1 1 d . . . A 1
I2 I 1.39184(3) 0.93099(3) -0.15313(2) 0.06064(15) Uani 1 1 d . . . A 1
Cu1 Cu 0.02267(7) 0.85469(6) 0.69933(3) 0.0514(3) Uani 0.95 1 d . . P A 1
Cu2 Cu 0.44720(8) 0.66332(7) 0.31301(5) 0.0639(3) Uani 0.95 1 d . . P A 1
Cu3 Cu 0.81091(8) 0.65805(7) 0.25915(4) 0.0607(3) Uani 0.95 1 d . . P A 1
Cu4 Cu 1.22730(7) 0.84446(6) -0.13362(3) 0.0500(2) Uani 0.95 1 d . . P A 1
S1 S 0.57966(11) 0.59638(10) 0.34265(6) 0.0473(4) Uani 0.95 1 d . . P A 1
S2 S 0.49790(11) 0.73908(10) 0.25492(6) 0.0477(4) Uani 0.95 1 d . . P A 1
S3 S 0.67656(11) 0.59406(10) 0.22470(6) 0.0472(4) Uani 0.95 1 d . . P A 1
S4 S 0.74822(11) 0.74579(10) 0.30825(6) 0.0463(4) Uani 0.95 1 d . . P A 1
N1 N 0.0034(4) 0.8369(3) 0.62992(19) 0.0470(12) Uani 1 1 d . . . A 1
N2 N 0.0316(4) 0.8047(3) 0.55629(18) 0.0447(12) Uani 1 1 d . . . A 1
N3 N 0.2114(4) 0.6977(3) 0.39384(19) 0.0476(12) Uani 1 1 d . . . A 1
N4 N 0.3235(4) 0.6700(4) 0.3426(2) 0.0561(14) Uani 1 1 d . . . A 1
N5 N 0.9312(4) 0.6652(4) 0.2249(2) 0.0589(15) Uani 1 1 d . . . A 1
N6 N 1.0359(4) 0.6917(4) 0.1711(2) 0.0564(15) Uani 1 1 d . . . A 1
N7 N 1.2138(4) 0.8055(3) 0.00964(18) 0.0490(12) Uani 1 1 d . . . A 1
N8 N 1.2454(4) 0.8306(3) -0.06429(18) 0.0469(12) Uani 1 1 d . . . A 1
C1 C -0.0806(4) 0.8498(4) 0.6009(2) 0.0460(14) Uani 1 1 d . . . A 1
H1 H -0.141203 0.869219 0.611241 0.055 Uiso 1 1 calc R U . A 1
C2 C -0.0642(4) 0.8310(4) 0.5555(2) 0.0465(14) Uani 1 1 d . . . A 1
H2 H -0.109630 0.835047 0.528521 0.056 Uiso 1 1 calc R U . A 1
C3 C 0.0699(5) 0.8094(4) 0.6020(2) 0.0497(15) Uani 1 1 d . . . A 1
H3 H 0.135352 0.794947 0.612440 0.060 Uiso 1 1 calc R U . A 1
C4 C 0.0632(5) 0.6454(4) 0.5442(2) 0.0494(15) Uani 1 1 d . . . A 1
H4 H 0.031970 0.662224 0.571717 0.059 Uiso 1 1 calc R U . A 1
C5 C 0.0781(6) 0.5708(4) 0.5377(3) 0.065(2) Uani 1 1 d . . . A 1
H5 H 0.058351 0.535414 0.560767 0.078 Uiso 1 1 calc R U . A 1
C6 C 0.1234(6) 0.5446(5) 0.4961(3) 0.069(2) Uani 1 1 d . . . A 1
H6 H 0.133234 0.491762 0.491833 0.083 Uiso 1 1 calc R U . A 1
C7 C 0.1520(5) 0.5929(4) 0.4634(3) 0.0612(18) Uani 1 1 d . . . A 1
H7 H 0.181788 0.574204 0.435970 0.073 Uiso 1 1 calc R U . A 1
C8 C 0.1386(4) 0.6732(4) 0.4689(2) 0.0466(14) Uani 1 1 d . . . A 1
C9 C 0.0939(4) 0.6998(4) 0.5103(2) 0.0458(14) Uani 1 1 d . . . A 1
C10 C 0.0810(4) 0.7777(4) 0.5161(2) 0.0422(13) Uani 1 1 d . . . A 1
C11 C 0.1116(4) 0.8308(4) 0.4829(2) 0.0434(13) Uani 1 1 d . . . A 1
C12 C 0.1558(4) 0.8038(4) 0.4408(2) 0.0441(13) Uani 1 1 d . . . A 1
C13 C 0.1683(4) 0.7253(4) 0.4353(2) 0.0453(14) Uani 1 1 d . . . A 1
C14 C 0.1022(5) 0.9111(4) 0.4882(3) 0.0533(16) Uani 1 1 d . . . A 1
H14 H 0.075043 0.930476 0.516089 0.064 Uiso 1 1 calc R U . A 1
C15 C 0.1304(5) 0.9595(4) 0.4553(3) 0.0609(18) Uani 1 1 d . . . A 1
H15 H 0.122577 1.012373 0.460082 0.073 Uiso 1 1 calc R U . A 1
C16 C 0.1714(6) 0.9333(4) 0.4137(3) 0.0608(18) Uani 1 1 d . . . A 1
H16 H 0.189953 0.968616 0.390381 0.073 Uiso 1 1 calc R U . A 1
C17 C 0.1848(5) 0.8581(4) 0.4065(2) 0.0521(16) Uani 1 1 d . . . A 1
H17 H 0.213761 0.841307 0.378414 0.063 Uiso 1 1 calc R U . A 1
C18 C 0.3087(4) 0.6967(4) 0.3850(2) 0.0535(17) Uani 1 1 d . . . A 1
H18 H 0.360233 0.713381 0.406966 0.064 Uiso 1 1 calc R U . A 1
C19 C 0.1623(5) 0.6671(5) 0.3541(3) 0.070(2) Uani 1 1 d . . . A 1
H19 H 0.092903 0.658594 0.349660 0.083 Uiso 1 1 calc R U . A 1
C20 C 0.2315(5) 0.6512(5) 0.3226(3) 0.068(2) Uani 1 1 d . . . A 1
H20 H 0.218407 0.630543 0.291641 0.082 Uiso 1 1 calc R U . A 1
C30 C 0.9416(6) 0.6980(6) 0.1842(3) 0.056(2) Uani 1 1 d . . . A 1
H30 H 0.889901 0.723107 0.166026 0.067 Uiso 1 1 calc R U . A 1
C31 C 1.0228(6) 0.6341(6) 0.2389(3) 0.073(2) Uani 1 1 d . . . A 1
H31 H 1.037506 0.606336 0.267428 0.087 Uiso 1 1 calc R U . A 1
C32 C 1.0883(5) 0.6499(6) 0.2051(3) 0.067(2) Uani 1 1 d . . . A 1
H32 H 1.155840 0.634958 0.205124 0.080 Uiso 1 1 calc R U . A 1
C33 C 1.0811(6) 0.9275(5) 0.1560(3) 0.070(2) Uani 1 1 d . . . A 1
H33 H 1.064811 0.961552 0.180526 0.084 Uiso 1 1 calc R U . A 1
C34 C 1.1201(6) 0.9558(5) 0.1146(3) 0.068(2) Uani 1 1 d . . . A 1
H34 H 1.127347 1.009077 0.111145 0.082 Uiso 1 1 calc R U . A 1
C35 C 1.1481(5) 0.9092(4) 0.0786(3) 0.0562(17) Uani 1 1 d . . . A 1
H35 H 1.176006 0.929727 0.051203 0.067 Uiso 1 1 calc R U . A 1
C36 C 1.1347(5) 0.8295(4) 0.0832(2) 0.0508(16) Uani 1 1 d . . . A 1
C37 C 1.0907(5) 0.7996(4) 0.1253(2) 0.0512(16) Uani 1 1 d . . . A 1
C38 C 1.0664(5) 0.8523(5) 0.1616(3) 0.064(2) Uani 1 1 d . . . A 1
H38 H 1.039678 0.834231 0.189950 0.077 Uiso 1 1 calc R U . A 1
C39 C 1.0769(4) 0.7227(4) 0.1288(2) 0.0515(17) Uani 1 1 d . . . A 1
C40 C 1.1640(4) 0.7774(4) 0.0495(2) 0.0479(15) Uani 1 1 d . . . A 1
C41 C 1.1495(4) 0.6994(4) 0.0536(2) 0.0484(15) Uani 1 1 d . . . A 1
C42 C 1.1019(5) 0.6708(4) 0.0943(3) 0.0541(16) Uani 1 1 d . . . A 1
C43 C 1.0846(6) 0.5913(5) 0.0971(3) 0.067(2) Uani 1 1 d . . . A 1
H43 H 1.053331 0.571135 0.123708 0.080 Uiso 1 1 calc R U . A 1
C44 C 1.1125(7) 0.5439(5) 0.0619(3) 0.077(2) Uani 1 1 d . . . A 1
H44 H 1.098377 0.491364 0.064088 0.092 Uiso 1 1 calc R U . A 1
C45 C 1.1620(6) 0.5710(5) 0.0223(3) 0.071(2) Uani 1 1 d . . . A 1
H45 H 1.182349 0.536674 -0.001220 0.086 Uiso 1 1 calc R U . A 1
C46 C 1.1801(5) 0.6460(4) 0.0182(3) 0.0555(17) Uani 1 1 d . . . A 1
H46 H 1.213433 0.664011 -0.008363 0.067 Uiso 1 1 calc R U . A 1
C47 C 1.3106(5) 0.8286(4) 0.0103(2) 0.0467(14) Uani 1 1 d . . . A 1
H47 H 1.355521 0.832873 0.037538 0.056 Uiso 1 1 calc R U . A 1
C48 C 1.1769(5) 0.8069(4) -0.0370(2) 0.0535(16) Uani 1 1 d . . . A 1
H48 H 1.111466 0.792835 -0.047761 0.064 Uiso 1 1 calc R U . A 1
C49 C 1.3299(5) 0.8442(4) -0.0354(2) 0.0479(15) Uani 1 1 d . . . A 1
H49 H 1.391458 0.861613 -0.045914 0.058 Uiso 1 1 calc R U . A 1
W2 W 0.1135(4) 0.6674(3) 0.15427(17) 0.0376(11) Uani 0.05 1 d . . P B 2
Cu5 Cu -0.0762(19) 0.6562(15) 0.1756(9) 0.054(6) Uani 0.05 1 d . . P B 2
Cu6 Cu 0.2137(15) 0.6428(12) 0.2373(6) 0.051(4) Uani 0.05 1 d . . P B 2
Cu7 Cu 0.2892(15) 0.6649(11) 0.1232(8) 0.057(5) Uani 0.05 1 d . . P B 2
Cu8 Cu 0.0102(17) 0.6563(10) 0.0707(6) 0.053(5) Uani 0.05 1 d . . P B 2
S5 S 0.064(2) 0.595(2) 0.2108(10) 0.039(6) Uani 0.05 1 d . . P B 2
S6 S 0.2378(19) 0.7349(16) 0.1827(9) 0.036(6) Uani 0.05 1 d . . P B 2
S7 S 0.160(2) 0.5981(18) 0.0954(10) 0.045(7) Uani 0.05 1 d . . P B 2
S8 S -0.014(2) 0.7484(16) 0.1290(10) 0.045(7) Uani 0.05 1 d . . P B 2
O3 O 0.7499(6) 0.7940(5) 0.1450(4) 0.123(3) Uani 1 1 d . . . C 1
N10 N 0.7211(8) 0.8789(5) 0.2020(4) 0.106(3) Uani 1 1 d . . . C 1
C27 C 0.8148(9) 0.9050(8) 0.2066(6) 0.138(5) Uani 1 1 d . . . C 1
H27A H 0.845603 0.888896 0.237457 0.207 Uiso 1 1 calc R U . C 1
H27B H 0.814309 0.960453 0.204959 0.207 Uiso 1 1 calc R U . C 1
H27C H 0.852633 0.884577 0.180896 0.207 Uiso 1 1 calc R U . C 1
C28 C 0.6540(13) 0.9089(9) 0.2361(7) 0.169(7) Uani 1 1 d . . . C 1
H28B H 0.663229 0.880964 0.266232 0.254 Uiso 1 1 calc R U . C 1
H28A H 0.585316 0.903048 0.223331 0.254 Uiso 1 1 calc R U . C 1
H28C H 0.668209 0.962674 0.241796 0.254 Uiso 1 1 calc R U . C 1
C29 C 0.6945(11) 0.8261(8) 0.1715(6) 0.124(5) Uani 1 1 d . . . C 1
H29 H 0.626811 0.811267 0.169623 0.149 Uiso 1 1 calc R U . C 1
O1 O 0.8500(5) 0.8579(4) 0.4432(2) 0.0892(19) Uani 1 1 d . . . D 1
N9 N 0.9225(5) 0.8810(5) 0.3746(2) 0.081(2) Uani 1 1 d . . . D 1
C24 C 0.9066(8) 0.9616(7) 0.3754(5) 0.119(5) Uani 1 1 d . . . D 1
H24A H 0.881458 0.976275 0.406060 0.179 Uiso 1 1 calc R U . D 1
H24B H 0.858087 0.975704 0.349566 0.179 Uiso 1 1 calc R U . D 1
H24C H 0.969325 0.987829 0.371066 0.179 Uiso 1 1 calc R U . D 1
C25 C 0.8930(6) 0.8370(5) 0.4090(3) 0.070(2) Uani 1 1 d . . . D 1
H25 H 0.906824 0.784405 0.406769 0.085 Uiso 1 1 calc R U . D 1
C26 C 0.9700(8) 0.8482(8) 0.3336(4) 0.111(4) Uani 1 1 d . . . D 1
H26A H 0.976975 0.793328 0.338034 0.166 Uiso 1 1 calc R U . D 1
H26B H 1.035587 0.870992 0.331203 0.166 Uiso 1 1 calc R U . D 1
H26C H 0.928975 0.858453 0.304401 0.166 Uiso 1 1 calc R U . D 1
O2 O 0.3924(5) 0.8415(4) 0.1232(2) 0.0844(18) Uani 1 1 d . . . E 1
N11 N 0.3254(5) 0.8653(5) 0.1940(2) 0.0702(18) Uani 1 1 d . . . E 1
C21 C 0.2761(7) 0.8362(7) 0.2344(3) 0.091(3) Uani 1 1 d . . . E 1
H21A H 0.263460 0.781931 0.229992 0.136 Uiso 1 1 calc R U . E 1
H21B H 0.213030 0.862910 0.236959 0.136 Uiso 1 1 calc R U . E 1
H21C H 0.318291 0.844228 0.263517 0.136 Uiso 1 1 calc R U . E 1
C22 C 0.3520(8) 0.9436(7) 0.1961(4) 0.101(3) Uani 1 1 d . . . E 1
H22A H 0.393668 0.955656 0.169758 0.151 Uiso 1 1 calc R U . E 1
H22B H 0.388734 0.954175 0.226488 0.151 Uiso 1 1 calc R U . E 1
H22C H 0.291846 0.974697 0.193446 0.151 Uiso 1 1 calc R U . E 1
C23 C 0.3485(6) 0.8219(6) 0.1585(3) 0.075(2) Uani 1 1 d . . . E 1
H23 H 0.329532 0.770182 0.160015 0.090 Uiso 1 1 calc R U . E 1

loop_
_atom_site_aniso_label
_atom_site_aniso_U_11
_atom_site_aniso_U_22
_atom_site_aniso_U_33
_atom_site_aniso_U_23
_atom_site_aniso_U_13
_atom_site_aniso_U_12
W1 0.03019(15) 0.05464(18) 0.02848(15) -0.00048(11) 0.00572(10) 0.00079(11)
I1 0.0495(2) 0.0780(3) 0.0456(3) -0.0026(2) 0.01385(18) 0.0066(2)
I2 0.0506(3) 0.0843(3) 0.0480(3) -0.0077(2) 0.01118(18) -0.0081(2)
Cu1 0.0500(5) 0.0736(7) 0.0305(5) 0.0022(4) 0.0015(4) -0.0088(5)
Cu2 0.0398(5) 0.0804(8) 0.0744(8) 0.0117(6) 0.0257(5) 0.0077(5)
Cu3 0.0401(5) 0.0833(8) 0.0611(7) -0.0086(6) 0.0229(5) -0.0049(5)
Cu4 0.0481(5) 0.0720(7) 0.0300(5) -0.0001(4) 0.0020(4) 0.0082(5)
S1 0.0392(8) 0.0657(11) 0.0375(8) 0.0054(7) 0.0066(6) -0.0061(7)
S2 0.0378(8) 0.0643(10) 0.0414(8) -0.0008(7) 0.0047(6) 0.0094(7)
S3 0.0395(8) 0.0666(11) 0.0359(8) -0.0058(7) 0.0067(6) 0.0085(7)
S4 0.0390(8) 0.0587(10) 0.0412(8) 0.0011(7) 0.0042(6) -0.0071(7)
N1 0.042(3) 0.061(3) 0.038(3) 0.004(2) 0.002(2) -0.001(2)
N2 0.040(3) 0.056(3) 0.038(3) 0.002(2) 0.005(2) 0.007(2)
N3 0.036(3) 0.062(3) 0.045(3) -0.009(2) 0.009(2) -0.004(2)
N4 0.034(3) 0.079(4) 0.057(4) -0.001(3) 0.012(2) 0.001(3)
N5 0.041(3) 0.089(4) 0.048(3) 0.005(3) 0.011(2) -0.002(3)
N6 0.035(3) 0.087(4) 0.048(3) 0.015(3) 0.007(2) 0.006(3)
N7 0.043(3) 0.070(4) 0.034(3) 0.002(2) 0.005(2) 0.000(2)
N8 0.047(3) 0.061(3) 0.034(3) -0.002(2) 0.006(2) 0.002(2)
C1 0.037(3) 0.066(4) 0.036(3) 0.005(3) 0.011(2) 0.005(3)
C2 0.041(3) 0.061(4) 0.038(3) 0.002(3) 0.002(2) 0.002(3)
C3 0.039(3) 0.073(4) 0.037(3) -0.004(3) 0.002(2) 0.003(3)
C4 0.046(3) 0.059(4) 0.043(3) 0.006(3) 0.004(3) 0.000(3)
C5 0.066(5) 0.057(4) 0.072(5) 0.015(4) 0.006(4) -0.004(4)
C6 0.066(5) 0.053(4) 0.090(6) 0.003(4) 0.013(4) -0.001(4)
C7 0.060(4) 0.049(4) 0.076(5) -0.003(4) 0.016(4) -0.002(3)
C8 0.036(3) 0.053(4) 0.051(4) -0.004(3) 0.010(3) 0.003(3)
C9 0.034(3) 0.056(4) 0.048(4) 0.002(3) 0.008(2) -0.002(3)
C10 0.039(3) 0.052(4) 0.036(3) -0.005(3) 0.006(2) 0.004(3)
C11 0.039(3) 0.052(4) 0.040(3) -0.002(3) 0.005(2) 0.001(3)
C12 0.041(3) 0.051(4) 0.041(3) 0.002(3) 0.011(2) -0.003(3)
C13 0.036(3) 0.061(4) 0.040(3) -0.001(3) 0.012(2) -0.005(3)
C14 0.051(4) 0.050(4) 0.059(4) -0.003(3) 0.006(3) 0.000(3)
C15 0.059(4) 0.053(4) 0.070(5) 0.002(4) 0.003(3) -0.001(3)
C16 0.064(4) 0.057(4) 0.062(5) 0.020(4) 0.008(3) -0.002(3)
C17 0.047(3) 0.068(4) 0.043(3) 0.010(3) 0.013(3) -0.008(3)
C18 0.032(3) 0.086(5) 0.043(4) 0.000(3) 0.006(2) -0.005(3)
C19 0.041(4) 0.106(6) 0.062(5) -0.032(4) 0.011(3) -0.010(4)
C20 0.048(4) 0.101(6) 0.056(4) -0.019(4) 0.011(3) 0.002(4)
C30 0.044(4) 0.080(6) 0.044(4) 0.007(4) 0.009(3) 0.004(4)
C31 0.055(4) 0.113(7) 0.050(4) 0.027(5) 0.007(3) 0.009(4)
C32 0.035(3) 0.106(7) 0.060(5) 0.028(5) 0.012(3) 0.015(4)
C33 0.067(5) 0.084(6) 0.058(5) -0.014(4) 0.002(4) 0.012(4)
C34 0.068(5) 0.068(5) 0.067(5) -0.004(4) 0.001(4) 0.002(4)
C35 0.059(4) 0.058(4) 0.052(4) 0.007(3) 0.007(3) 0.003(3)
C36 0.043(3) 0.075(5) 0.034(3) 0.002(3) 0.003(2) 0.007(3)
C37 0.045(3) 0.074(5) 0.034(3) 0.002(3) 0.005(3) 0.006(3)
C38 0.057(4) 0.094(6) 0.042(4) -0.003(4) 0.003(3) 0.017(4)
C39 0.032(3) 0.084(5) 0.039(3) 0.018(3) 0.005(2) 0.012(3)
C40 0.043(3) 0.067(4) 0.034(3) 0.005(3) 0.003(2) 0.002(3)
C41 0.036(3) 0.071(4) 0.038(3) 0.003(3) 0.008(2) 0.005(3)
C42 0.050(4) 0.066(4) 0.048(4) 0.010(3) 0.015(3) 0.010(3)
C43 0.064(5) 0.076(6) 0.062(5) 0.013(4) 0.018(4) 0.011(4)
C44 0.090(6) 0.071(5) 0.072(6) 0.007(4) 0.024(5) 0.003(4)
C45 0.069(5) 0.085(6) 0.062(5) 0.001(4) 0.021(4) 0.014(4)
C46 0.051(4) 0.071(5) 0.044(4) 0.000(3) 0.008(3) 0.009(3)
C47 0.043(3) 0.059(4) 0.038(3) 0.004(3) 0.001(2) -0.003(3)
C48 0.042(3) 0.081(5) 0.037(3) 0.009(3) 0.004(3) 0.001(3)
C49 0.044(3) 0.060(4) 0.040(3) 0.001(3) 0.007(3) 0.000(3)
W2 0.045(3) 0.047(3) 0.020(2) -0.003(2) -0.006(2) 0.012(2)
Cu5 0.056(13) 0.066(16) 0.042(12) 0.003(12) 0.011(9) 0.000(12)
Cu6 0.062(11) 0.064(12) 0.027(9) 0.004(8) -0.003(8) -0.011(9)
Cu7 0.058(11) 0.053(11) 0.061(13) -0.010(9) 0.018(9) 0.006(9)
Cu8 0.098(15) 0.040(10) 0.019(8) 0.001(7) -0.017(8) 0.005(9)
S5 0.029(13) 0.055(18) 0.034(14) 0.008(13) 0.009(10) 0.006(12)
S6 0.039(13) 0.041(14) 0.029(13) 0.005(11) 0.000(10) 0.006(11)
S7 0.041(16) 0.056(18) 0.037(15) -0.006(13) -0.001(12) 0.022(13)
S8 0.07(2) 0.034(14) 0.029(13) -0.003(11) 0.010(12) -0.013(13)
O3 0.085(5) 0.112(6) 0.166(9) -0.025(6) -0.024(5) 0.021(4)
N10 0.126(8) 0.086(6) 0.104(7) 0.002(5) -0.003(6) -0.004(6)
C27 0.092(8) 0.139(12) 0.183(15) -0.039(10) -0.001(8) -0.019(8)
C28 0.199(17) 0.134(13) 0.186(18) 0.034(12) 0.102(14) 0.036(12)
C29 0.116(10) 0.115(10) 0.139(13) -0.013(9) -0.020(9) 0.020(8)
O1 0.081(4) 0.128(6) 0.060(4) 0.014(4) 0.015(3) -0.019(4)
N9 0.058(4) 0.127(7) 0.056(4) 0.035(4) -0.005(3) -0.027(4)
C24 0.093(8) 0.121(10) 0.141(11) 0.065(8) -0.009(7) -0.014(7)
C25 0.057(4) 0.090(6) 0.064(5) 0.008(4) -0.004(4) -0.014(4)
C26 0.082(6) 0.190(13) 0.061(6) 0.000(7) 0.009(5) -0.049(7)
O2 0.076(4) 0.119(5) 0.059(4) -0.008(3) 0.015(3) 0.016(3)
N11 0.052(3) 0.097(5) 0.063(4) -0.010(4) 0.010(3) 0.011(3)
C21 0.061(5) 0.146(10) 0.066(6) 0.011(6) 0.010(4) 0.024(5)
C22 0.086(7) 0.118(9) 0.099(8) -0.028(7) 0.016(6) -0.002(6)
C23 0.064(5) 0.100(7) 0.059(5) -0.010(5) -0.004(4) 0.022(4)

loop_
_atom_type_symbol
_atom_type_description
_atom_type_scat_dispersion_real
_atom_type_scat_dispersion_imag
_atom_type_scat_source
C C 0.0181 0.0091 'International Tables Vol C Tables 4.2.6.8 and 6.1.1.4'
H H 0.0000 0.0000 'International Tables Vol C Tables 4.2.6.8 and 6.1.1.4'
Cu Cu -1.9646 0.5888 'International Tables Vol C Tables 4.2.6.8 and 6.1.1.4'
I I -0.3257 6.8362 'International Tables Vol C Tables 4.2.6.8 and 6.1.1.4'
N N 0.0311 0.0180 'International Tables Vol C Tables 4.2.6.8 and 6.1.1.4'
O O 0.0492 0.0322 'International Tables Vol C Tables 4.2.6.8 and 6.1.1.4'
S S 0.3331 0.5567 'International Tables Vol C Tables 4.2.6.8 and 6.1.1.4'
W W -5.4734 5.5774 'International Tables Vol C Tables 4.2.6.8 and 6.1.1.4'

loop_
_geom_angle_atom_site_label_1
_geom_angle_atom_site_label_2
_geom_angle_atom_site_label_3
_geom_angle
_geom_angle_site_symmetry_1
_geom_angle_site_symmetry_3
_geom_angle_publ_flag
Cu2 W1 Cu1 80.74(4) . 4_675 ?
Cu2 W1 Cu3 172.88(4) . . ?
Cu2 W1 Cu4 98.27(4) . 4_576 ?
Cu3 W1 Cu1 103.00(3) . 4_675 ?
Cu3 W1 Cu4 76.69(3) . 4_576 ?
Cu4 W1 Cu1 166.88(4) 4_576 4_675 ?
S1 W1 Cu1 115.09(5) . 4_675 ?
S1 W1 Cu2 55.03(5) . . ?
S1 W1 Cu3 117.90(5) . . ?
S1 W1 Cu4 55.64(4) . 4_576 ?
S1 W1 S2 109.54(6) . . ?
S1 W1 S4 109.79(6) . . ?
S2 W1 Cu1 55.26(5) . 4_675 ?
S2 W1 Cu2 54.58(5) . . ?
S2 W1 Cu3 132.52(5) . . ?
S2 W1 Cu4 134.21(5) . 4_576 ?
S3 W1 Cu1 56.09(4) . 4_675 ?
S3 W1 Cu2 123.70(5) . . ?
S3 W1 Cu3 55.89(5) . . ?
S3 W1 Cu4 115.83(5) . 4_576 ?
S3 W1 S1 109.74(7) . . ?
S3 W1 S2 109.95(6) . . ?
S3 W1 S4 110.00(6) . . ?
S4 W1 Cu1 135.08(5) . 4_675 ?
S4 W1 Cu2 126.28(5) . . ?
S4 W1 Cu3 54.94(5) . . ?
S4 W1 Cu4 55.47(5) . 4_576 ?
S4 W1 S2 107.79(7) . . ?
Cu4 I2 Cu3 68.09(3) . 4_675 ?
W1 Cu1 I1 105.98(4) 4_576 . ?
S2 Cu1 W1 52.70(4) 4_576 4_576 ?
S2 Cu1 I1 99.03(6) 4_576 . ?
S2 Cu1 S3 103.47(7) 4_576 4_576 ?
S3 Cu1 W1 52.02(4) 4_576 4_576 ?
S3 Cu1 I1 111.95(6) 4_576 . ?
N1 Cu1 W1 150.29(16) . 4_576 ?
N1 Cu1 I1 103.73(16) . . ?
N1 Cu1 S2 122.48(17) . 4_576 ?
N1 Cu1 S3 115.07(16) . 4_576 ?
S1 Cu2 W1 53.79(5) . . ?
S2 Cu2 W1 54.26(4) . . ?
S2 Cu2 S1 107.98(7) . . ?
N4 Cu2 W1 171.6(2) . . ?
N4 Cu2 S1 124.4(2) . . ?
N4 Cu2 S2 126.2(2) . . ?
W1 Cu3 I2 97.49(4) . 4_576 ?
S3 Cu3 W1 53.05(4) . . ?
S3 Cu3 I2 108.69(6) . 4_576 ?
S4 Cu3 W1 53.75(4) . . ?
S4 Cu3 I2 89.35(6) . 4_576 ?
S4 Cu3 S3 106.04(7) . . ?
N5 Cu3 W1 163.08(19) . . ?
N5 Cu3 I2 99.37(18) . 4_576 ?
N5 Cu3 S3 119.1(2) . . ?
N5 Cu3 S4 127.6(2) . . ?
W1 Cu4 I2 104.16(3) 4_675 . ?
S1 Cu4 W1 52.59(4) 4_675 4_675 ?
S1 Cu4 I2 112.42(6) 4_675 . ?
S4 Cu4 W1 52.92(4) 4_675 4_675 ?
S4 Cu4 I2 96.05(5) 4_675 . ?
S4 Cu4 S1 104.32(7) 4_675 4_675 ?
N8 Cu4 W1 153.45(16) . 4_675 ?
N8 Cu4 I2 102.20(16) . . ?
N8 Cu4 S1 113.28(16) . 4_675 ?
N8 Cu4 S4 127.05(17) . 4_675 ?
W1 S1 Cu2 71.18(6) . . ?
W1 S1 Cu4 71.77(5) . 4_576 ?
Cu2 S1 Cu4 121.34(9) . 4_576 ?
W1 S2 Cu1 72.04(5) . 4_675 ?
W1 S2 Cu2 71.16(6) . . ?
Cu2 S2 Cu1 97.36(8) . 4_675 ?
W1 S3 Cu1 71.89(5) . 4_675 ?
W1 S3 Cu3 71.06(6) . . ?
Cu3 S3 Cu1 127.07(9) . 4_675 ?
W1 S4 Cu3 71.31(6) . . ?
W1 S4 Cu4 71.61(5) . 4_576 ?
Cu3 S4 Cu4 91.49(8) . 4_576 ?
C1 N1 Cu1 127.9(4) . . ?
C3 N1 Cu1 126.2(4) . . ?
C3 N1 C1 105.9(5) . . ?
C2 N2 C10 125.8(5) . . ?
C3 N2 C2 107.4(5) . . ?
C3 N2 C10 126.8(5) . . ?
C18 N3 C13 127.4(5) . . ?
C18 N3 C19 105.8(5) . . ?
C19 N3 C13 126.8(5) . . ?
C18 N4 Cu2 127.1(5) . . ?
C18 N4 C20 106.0(6) . . ?
C20 N4 Cu2 126.8(5) . . ?
C30 N5 Cu3 127.2(5) . . ?
C30 N5 C31 106.5(6) . . ?
C31 N5 Cu3 126.3(5) . . ?
C30 N6 C32 108.0(6) . . ?
C30 N6 C39 127.3(6) . . ?
C32 N6 C39 124.7(5) . . ?
C47 N7 C40 125.9(5) . . ?
C47 N7 C48 107.4(5) . . ?
C48 N7 C40 126.4(5) . . ?
C48 N8 Cu4 124.9(4) . . ?
C48 N8 C49 107.5(5) . . ?
C49 N8 Cu4 127.6(4) . . ?
N1 C1 H1 125.0 . . ?
C2 C1 N1 110.1(5) . . ?
C2 C1 H1 125.0 . . ?
N2 C2 H2 126.9 . . ?
C1 C2 N2 106.1(5) . . ?
C1 C2 H2 126.9 . . ?
N1 C3 N2 110.5(5) . . ?
N1 C3 H3 124.7 . . ?
N2 C3 H3 124.7 . . ?
C5 C4 H4 119.6 . . ?
C5 C4 C9 120.8(7) . . ?
C9 C4 H4 119.6 . . ?
C4 C5 H5 119.9 . . ?
C4 C5 C6 120.2(7) . . ?
C6 C5 H5 119.9 . . ?
C5 C6 H6 119.5 . . ?
C7 C6 C5 121.0(8) . . ?
C7 C6 H6 119.5 . . ?
C6 C7 H7 119.6 . . ?
C6 C7 C8 120.9(8) . . ?
C8 C7 H7 119.6 . . ?
C9 C8 C7 118.5(6) . . ?
C13 C8 C7 122.1(6) . . ?
C13 C8 C9 119.4(6) . . ?
C8 C9 C4 118.6(6) . . ?
C10 C9 C4 122.5(6) . . ?
C10 C9 C8 118.9(6) . . ?
C9 C10 N2 119.2(6) . . ?
C9 C10 C11 122.4(6) . . ?
C11 C10 N2 118.3(5) . . ?
C10 C11 C12 118.6(6) . . ?
C10 C11 C14 124.1(6) . . ?
C14 C11 C12 117.3(6) . . ?
C13 C12 C11 118.4(6) . . ?
C13 C12 C17 123.2(6) . . ?
C17 C12 C11 118.4(6) . . ?
C8 C13 N3 118.7(6) . . ?
C8 C13 C12 122.3(6) . . ?
C12 C13 N3 119.1(6) . . ?
C11 C14 H14 118.9 . . ?
C15 C14 C11 122.1(7) . . ?
C15 C14 H14 118.9 . . ?
C14 C15 H15 119.6 . . ?
C14 C15 C16 120.8(7) . . ?
C16 C15 H15 119.6 . . ?
C15 C16 H16 119.7 . . ?
C17 C16 C15 120.7(7) . . ?
C17 C16 H16 119.7 . . ?
C12 C17 H17 119.7 . . ?
C16 C17 C12 120.7(7) . . ?
C16 C17 H17 119.7 . . ?
N3 C18 H18 123.9 . . ?
N4 C18 N3 112.1(6) . . ?
N4 C18 H18 123.9 . . ?
N3 C19 H19 126.5 . . ?
C20 C19 N3 107.1(6) . . ?
C20 C19 H19 126.5 . . ?
N4 C20 H20 125.5 . . ?
C19 C20 N4 109.0(7) . . ?
C19 C20 H20 125.5 . . ?
N5 C30 N6 111.0(7) . . ?
N5 C30 H30 124.5 . . ?
N6 C30 H30 124.5 . . ?
N5 C31 H31 125.5 . . ?
C32 C31 N5 109.0(7) . . ?
C32 C31 H31 125.5 . . ?
N6 C32 H32 127.3 . . ?
C31 C32 N6 105.4(6) . . ?
C31 C32 H32 127.3 . . ?
C34 C33 H33 119.6 . . ?
C38 C33 H33 119.6 . . ?
C38 C33 C34 120.8(8) . . ?
C33 C34 H34 118.9 . . ?
C35 C34 C33 122.2(8) . . ?
C35 C34 H34 118.9 . . ?
C34 C35 H35 120.6 . . ?
C34 C35 C36 118.8(7) . . ?
C36 C35 H35 120.6 . . ?
C35 C36 C37 119.5(6) . . ?
C40 C36 C35 123.1(6) . . ?
C40 C36 C37 117.4(6) . . ?
C38 C37 C36 117.8(7) . . ?
C39 C37 C36 118.7(6) . . ?
C39 C37 C38 123.5(7) . . ?
C33 C38 C37 120.8(8) . . ?
C33 C38 H38 119.6 . . ?
C37 C38 H38 119.6 . . ?
C37 C39 N6 119.5(6) . . ?
C37 C39 C42 124.1(6) . . ?
C42 C39 N6 116.4(7) . . ?
C36 C40 N7 118.0(6) . . ?
C41 C40 N7 118.9(6) . . ?
C41 C40 C36 123.1(6) . . ?
C40 C41 C42 119.0(6) . . ?
C40 C41 C46 122.5(6) . . ?
C42 C41 C46 118.5(7) . . ?
C39 C42 C41 117.6(7) . . ?
C39 C42 C43 124.1(7) . . ?
C43 C42 C41 118.3(7) . . ?
C42 C43 H43 119.7 . . ?
C44 C43 C42 120.5(8) . . ?
C44 C43 H43 119.7 . . ?
C43 C44 H44 119.1 . . ?
C43 C44 C45 121.8(9) . . ?
C45 C44 H44 119.1 . . ?
C44 C45 H45 120.2 . . ?
C46 C45 C44 119.6(8) . . ?
C46 C45 H45 120.2 . . ?
C41 C46 H46 119.4 . . ?
C45 C46 C41 121.1(7) . . ?
C45 C46 H46 119.4 . . ?
N7 C47 H47 126.7 . . ?
C49 C47 N7 106.6(5) . . ?
C49 C47 H47 126.7 . . ?
N7 C48 H48 125.2 . . ?
N8 C48 N7 109.7(6) . . ?
N8 C48 H48 125.2 . . ?
N8 C49 H49 125.6 . . ?
C47 C49 N8 108.8(6) . . ?
C47 C49 H49 125.6 . . ?
Cu6 W2 Cu5 103.6(7) . . ?
Cu6 W2 Cu8 166.4(6) . . ?
Cu7 W2 Cu5 171.5(8) . . ?
Cu7 W2 Cu6 82.2(7) . . ?
Cu7 W2 Cu8 98.3(7) . . ?
Cu8 W2 Cu5 74.6(7) . . ?
S5 W2 Cu5 56.8(9) . . ?
S5 W2 Cu6 55.0(8) . . ?
S5 W2 Cu7 124.5(9) . . ?
S5 W2 Cu8 115.6(9) . . ?
S5 W2 S7 109.8(13) . . ?
S5 W2 S8 109.4(10) . . ?
S6 W2 Cu5 133.5(9) . . ?
S6 W2 Cu6 55.0(8) . . ?
S6 W2 Cu7 55.0(9) . . ?
S6 W2 Cu8 135.8(8) . . ?
S6 W2 S5 108.6(10) . . ?
S6 W2 S7 109.5(12) . . ?
S6 W2 S8 108.5(10) . . ?
S7 W2 Cu5 117.0(11) . . ?
S7 W2 Cu6 114.8(9) . . ?
S7 W2 Cu7 54.6(10) . . ?
S7 W2 Cu8 56.6(8) . . ?
S7 W2 S8 110.9(10) . . ?
S8 W2 Cu5 53.9(9) . . ?
S8 W2 Cu6 134.3(8) . . ?
S8 W2 Cu7 126.0(9) . . ?
S8 W2 Cu8 55.7(8) . . ?
S5 Cu5 W2 50.9(9) . . ?
S8 Cu5 W2 54.9(10) . . ?
S8 Cu5 S5 104.6(15) . . ?
S5 Cu6 W2 51.6(9) . . ?
S6 Cu6 W2 51.5(8) . . ?
S6 Cu6 S5 101.9(12) . . ?
S6 Cu7 W2 53.2(8) . . ?
S7 Cu7 W2 53.5(9) . . ?
S7 Cu7 S6 106.7(13) . . ?
S7 Cu8 W2 51.2(8) . . ?
S7 Cu8 S8 104.5(13) . . ?
S8 Cu8 W2 54.5(9) . . ?
W2 S5 Cu5 72.3(11) . . ?
W2 S5 Cu6 73.4(11) . . ?
Cu6 S5 Cu5 130.1(18) . . ?
W2 S6 Cu6 73.5(10) . . ?
W2 S6 Cu7 71.9(10) . . ?
Cu7 S6 Cu6 100.1(13) . . ?
W2 S7 Cu7 71.9(11) . . ?
W2 S7 Cu8 72.2(9) . . ?
Cu7 S7 Cu8 121.4(15) . . ?
W2 S8 Cu8 69.8(10) . . ?
Cu5 S8 W2 71.2(11) . . ?
Cu5 S8 Cu8 88.8(12) . . ?
C27 N10 C28 115.6(13) . . ?
C29 N10 C27 121.9(13) . . ?
C29 N10 C28 122.3(14) . . ?
N10 C27 H27A 109.5 . . ?
N10 C27 H27B 109.5 . . ?
N10 C27 H27C 109.5 . . ?
H27A C27 H27B 109.5 . . ?
H27A C27 H27C 109.5 . . ?
H27B C27 H27C 109.5 . . ?
N10 C28 H28B 109.5 . . ?
N10 C28 H28A 109.5 . . ?
N10 C28 H28C 109.5 . . ?
H28B C28 H28A 109.5 . . ?
H28B C28 H28C 109.5 . . ?
H28A C28 H28C 109.5 . . ?
O3 C29 N10 125.2(14) . . ?
O3 C29 H29 117.4 . . ?
N10 C29 H29 117.4 . . ?
C24 N9 C26 118.2(9) . . ?
C25 N9 C24 121.2(9) . . ?
C25 N9 C26 120.5(10) . . ?
N9 C24 H24A 109.5 . . ?
N9 C24 H24B 109.5 . . ?
N9 C24 H24C 109.5 . . ?
H24A C24 H24B 109.5 . . ?
H24A C24 H24C 109.5 . . ?
H24B C24 H24C 109.5 . . ?
O1 C25 N9 125.7(10) . . ?
O1 C25 H25 117.2 . . ?
N9 C25 H25 117.2 . . ?
N9 C26 H26A 109.5 . . ?
N9 C26 H26B 109.5 . . ?
N9 C26 H26C 109.5 . . ?
H26A C26 H26B 109.5 . . ?
H26A C26 H26C 109.5 . . ?
H26B C26 H26C 109.5 . . ?
C22 N11 C21 115.9(8) . . ?
C23 N11 C21 122.3(9) . . ?
C23 N11 C22 121.7(9) . . ?
N11 C21 H21A 109.5 . . ?
N11 C21 H21B 109.5 . . ?
N11 C21 H21C 109.5 . . ?
H21A C21 H21B 109.5 . . ?
H21A C21 H21C 109.5 . . ?
H21B C21 H21C 109.5 . . ?
N11 C22 H22A 109.5 . . ?
N11 C22 H22B 109.5 . . ?
N11 C22 H22C 109.5 . . ?
H22A C22 H22B 109.5 . . ?
H22A C22 H22C 109.5 . . ?
H22B C22 H22C 109.5 . . ?
O2 C23 N11 126.6(10) . . ?
O2 C23 H23 116.7 . . ?
N11 C23 H23 116.7 . . ?

loop_
_geom_bond_atom_site_label_1
_geom_bond_atom_site_label_2
_geom_bond_distance
_geom_bond_site_symmetry_2
_geom_bond_publ_flag
W1 Cu1 2.6789(10) 4_675 ?
W1 Cu2 2.6120(10) . ?
W1 Cu3 2.6293(10) . ?
W1 Cu4 2.6623(9) 4_576 ?
W1 S1 2.2266(16) . ?
W1 S2 2.2402(16) . ?
W1 S3 2.2216(16) . ?
W1 S4 2.2384(16) . ?
I1 Cu1 2.7830(12) . ?
I2 Cu3 3.0690(14) 4_675 ?
I2 Cu4 2.7796(12) . ?
Cu1 S2 2.314(2) 4_576 ?
Cu1 S3 2.3393(18) 4_576 ?
Cu1 N1 1.978(5) . ?
Cu2 S1 2.261(2) . ?
Cu2 S2 2.249(2) . ?
Cu2 N4 1.916(5) . ?
Cu3 S3 2.301(2) . ?
Cu3 S4 2.272(2) . ?
Cu3 N5 1.943(6) . ?
Cu4 S1 2.3141(18) 4_675 ?
Cu4 S4 2.3112(19) 4_675 ?
Cu4 N8 1.965(5) . ?
N1 C1 1.376(8) . ?
N1 C3 1.321(8) . ?
N2 C2 1.373(8) . ?
N2 C3 1.359(8) . ?
N2 C10 1.429(8) . ?
N3 C13 1.420(8) . ?
N3 C18 1.353(8) . ?
N3 C19 1.374(9) . ?
N4 C18 1.307(9) . ?
N4 C20 1.374(9) . ?
N5 C30 1.298(10) . ?
N5 C31 1.388(9) . ?
N6 C30 1.352(10) . ?
N6 C32 1.371(9) . ?
N6 C39 1.448(8) . ?
N7 C40 1.430(8) . ?
N7 C47 1.370(8) . ?
N7 C48 1.375(8) . ?
N8 C48 1.306(8) . ?
N8 C49 1.382(8) . ?
C1 H1 0.9500 . ?
C1 C2 1.349(9) . ?
C2 H2 0.9500 . ?
C3 H3 0.9500 . ?
C4 H4 0.9500 . ?
C4 C5 1.347(10) . ?
C4 C9 1.432(9) . ?
C5 H5 0.9500 . ?
C5 C6 1.428(12) . ?
C6 H6 0.9500 . ?
C6 C7 1.330(11) . ?
C7 H7 0.9500 . ?
C7 C8 1.438(9) . ?
C8 C9 1.421(9) . ?
C8 C13 1.396(9) . ?
C9 C10 1.397(9) . ?
C10 C11 1.403(9) . ?
C11 C12 1.439(9) . ?
C11 C14 1.431(9) . ?
C12 C13 1.404(9) . ?
C12 C17 1.430(9) . ?
C14 H14 0.9500 . ?
C14 C15 1.330(10) . ?
C15 H15 0.9500 . ?
C15 C16 1.402(11) . ?
C16 H16 0.9500 . ?
C16 C17 1.357(10) . ?
C17 H17 0.9500 . ?
C18 H18 0.9500 . ?
C19 H19 0.9500 . ?
C19 C20 1.357(10) . ?
C20 H20 0.9500 . ?
C30 H30 0.9500 . ?
C31 H31 0.9500 . ?
C31 C32 1.367(10) . ?
C32 H32 0.9500 . ?
C33 H33 0.9500 . ?
C33 C34 1.400(12) . ?
C33 C38 1.352(12) . ?
C34 H34 0.9500 . ?
C34 C35 1.374(11) . ?
C35 H35 0.9500 . ?
C35 C36 1.424(10) . ?
C36 C37 1.455(9) . ?
C36 C40 1.396(9) . ?
C37 C38 1.433(10) . ?
C37 C39 1.375(10) . ?
C38 H38 0.9500 . ?
C39 C42 1.392(10) . ?
C40 C41 1.395(10) . ?
C41 C42 1.436(9) . ?
C41 C46 1.449(10) . ?
C42 C43 1.425(11) . ?
C43 H43 0.9500 . ?
C43 C44 1.366(12) . ?
C44 H44 0.9500 . ?
C44 C45 1.416(12) . ?
C45 H45 0.9500 . ?
C45 C46 1.352(11) . ?
C46 H46 0.9500 . ?
C47 H47 0.9500 . ?
C47 C49 1.356(9) . ?
C48 H48 0.9500 . ?
C49 H49 0.9500 . ?
W2 Cu5 2.68(3) . ?
W2 Cu6 2.662(18) . ?
W2 Cu7 2.58(2) . ?
W2 Cu8 2.666(16) . ?
W2 S5 2.18(3) . ?
W2 S6 2.17(3) . ?
W2 S7 2.18(3) . ?
W2 S8 2.31(3) . ?
Cu5 S5 2.35(4) . ?
Cu5 S8 2.28(4) . ?
Cu6 S5 2.27(3) . ?
Cu6 S6 2.27(3) . ?
Cu7 S6 2.22(3) . ?
Cu7 S7 2.21(4) . ?
Cu8 S7 2.34(3) . ?
Cu8 S8 2.35(3) . ?
O3 C29 1.227(16) . ?
N10 C27 1.346(14) . ?
N10 C28 1.459(16) . ?
N10 C29 1.303(16) . ?
C27 H27A 0.9800 . ?
C27 H27B 0.9800 . ?
C27 H27C 0.9800 . ?
C28 H28B 0.9800 . ?
C28 H28A 0.9800 . ?
C28 H28C 0.9800 . ?
C29 H29 0.9500 . ?
O1 C25 1.209(11) . ?
N9 C24 1.440(14) . ?
N9 C25 1.319(10) . ?
N9 C26 1.471(13) . ?
C24 H24A 0.9800 . ?
C24 H24B 0.9800 . ?
C24 H24C 0.9800 . ?
C25 H25 0.9500 . ?
C26 H26A 0.9800 . ?
C26 H26B 0.9800 . ?
C26 H26C 0.9800 . ?
O2 C23 1.235(11) . ?
N11 C21 1.445(11) . ?
N11 C22 1.429(13) . ?
N11 C23 1.310(11) . ?
C21 H21A 0.9800 . ?
C21 H21B 0.9800 . ?
C21 H21C 0.9800 . ?
C22 H22A 0.9800 . ?
C22 H22B 0.9800 . ?
C22 H22C 0.9800 . ?
C23 H23 0.9500 . ?

loop_
_geom_torsion_atom_site_label_1
_geom_torsion_atom_site_label_2
_geom_torsion_atom_site_label_3
_geom_torsion_atom_site_label_4
_geom_torsion
_geom_torsion_site_symmetry_1
_geom_torsion_site_symmetry_2
_geom_torsion_site_symmetry_3
_geom_torsion_site_symmetry_4
_geom_torsion_publ_flag
Cu1 N1 C1 C2 179.6(5) . . . . ?
Cu1 N1 C3 N2 179.9(4) . . . . ?
Cu2 N4 C18 N3 176.0(5) . . . . ?
Cu2 N4 C20 C19 -177.3(6) . . . . ?
Cu3 N5 C30 N6 -179.8(5) . . . . ?
Cu3 N5 C31 C32 178.7(7) . . . . ?
Cu4 N8 C48 N7 -178.6(4) . . . . ?
Cu4 N8 C49 C47 179.0(4) . . . . ?
N1 C1 C2 N2 0.9(8) . . . . ?
N2 C10 C11 C12 -176.2(5) . . . . ?
N2 C10 C11 C14 4.2(9) . . . . ?
N3 C19 C20 N4 1.4(10) . . . . ?
N5 C31 C32 N6 1.0(11) . . . . ?
N6 C39 C42 C41 -175.4(5) . . . . ?
N6 C39 C42 C43 3.6(10) . . . . ?
N7 C40 C41 C42 178.4(5) . . . . ?
N7 C40 C41 C46 -2.1(9) . . . . ?
N7 C47 C49 N8 -0.1(8) . . . . ?
C1 N1 C3 N2 0.3(8) . . . . ?
C2 N2 C3 N1 0.2(8) . . . . ?
C2 N2 C10 C9 -103.9(7) . . . . ?
C2 N2 C10 C11 73.8(8) . . . . ?
C3 N1 C1 C2 -0.7(8) . . . . ?
C3 N2 C2 C1 -0.7(7) . . . . ?
C3 N2 C10 C9 76.4(8) . . . . ?
C3 N2 C10 C11 -105.9(8) . . . . ?
C4 C5 C6 C7 0.3(12) . . . . ?
C4 C9 C10 N2 -2.7(9) . . . . ?
C4 C9 C10 C11 179.7(6) . . . . ?
C5 C4 C9 C8 1.3(9) . . . . ?
C5 C4 C9 C10 -179.2(6) . . . . ?
C5 C6 C7 C8 0.3(12) . . . . ?
C6 C7 C8 C9 0.0(11) . . . . ?
C6 C7 C8 C13 179.7(7) . . . . ?
C7 C8 C9 C4 -0.8(9) . . . . ?
C7 C8 C9 C10 179.7(6) . . . . ?
C7 C8 C13 N3 1.3(9) . . . . ?
C7 C8 C13 C12 -179.6(6) . . . . ?
C8 C9 C10 N2 176.8(5) . . . . ?
C8 C9 C10 C11 -0.8(9) . . . . ?
C9 C4 C5 C6 -1.1(11) . . . . ?
C9 C8 C13 N3 -179.0(5) . . . . ?
C9 C8 C13 C12 0.0(9) . . . . ?
C9 C10 C11 C12 1.5(9) . . . . ?
C9 C10 C11 C14 -178.1(6) . . . . ?
C10 N2 C2 C1 179.6(6) . . . . ?
C10 N2 C3 N1 180.0(6) . . . . ?
C10 C11 C12 C13 -1.3(9) . . . . ?
C10 C11 C12 C17 178.6(6) . . . . ?
C10 C11 C14 C15 -178.6(7) . . . . ?
C11 C12 C13 N3 179.7(5) . . . . ?
C11 C12 C13 C8 0.6(9) . . . . ?
C11 C12 C17 C16 0.4(10) . . . . ?
C11 C14 C15 C16 -0.4(11) . . . . ?
C12 C11 C14 C15 1.8(10) . . . . ?
C13 N3 C18 N4 -177.7(7) . . . . ?
C13 N3 C19 C20 177.6(7) . . . . ?
C13 C8 C9 C4 179.5(6) . . . . ?
C13 C8 C9 C10 0.0(9) . . . . ?
C13 C12 C17 C16 -179.7(6) . . . . ?
C14 C11 C12 C13 178.3(6) . . . . ?
C14 C11 C12 C17 -1.8(9) . . . . ?
C14 C15 C16 C17 -1.1(12) . . . . ?
C15 C16 C17 C12 1.1(11) . . . . ?
C17 C12 C13 N3 -0.3(9) . . . . ?
C17 C12 C13 C8 -179.4(6) . . . . ?
C18 N3 C13 C8 -102.2(8) . . . . ?
C18 N3 C13 C12 78.7(9) . . . . ?
C18 N3 C19 C20 -1.9(10) . . . . ?
C18 N4 C20 C19 -0.3(10) . . . . ?
C19 N3 C13 C8 78.4(9) . . . . ?
C19 N3 C13 C12 -100.7(9) . . . . ?
C19 N3 C18 N4 1.8(9) . . . . ?
C20 N4 C18 N3 -1.0(9) . . . . ?
C30 N5 C31 C32 0.2(11) . . . . ?
C30 N6 C32 C31 -1.8(11) . . . . ?
C30 N6 C39 C37 71.0(10) . . . . ?
C30 N6 C39 C42 -110.4(9) . . . . ?
C31 N5 C30 N6 -1.4(11) . . . . ?
C32 N6 C30 N5 2.1(11) . . . . ?
C32 N6 C39 C37 -109.2(9) . . . . ?
C32 N6 C39 C42 69.5(10) . . . . ?
C33 C34 C35 C36 1.7(11) . . . . ?
C34 C33 C38 C37 0.2(12) . . . . ?
C34 C35 C36 C37 0.8(10) . . . . ?
C34 C35 C36 C40 -177.7(7) . . . . ?
C35 C36 C37 C38 -2.6(9) . . . . ?
C35 C36 C37 C39 179.0(6) . . . . ?
C35 C36 C40 N7 2.9(9) . . . . ?
C35 C36 C40 C41 -179.0(6) . . . . ?
C36 C37 C38 C33 2.1(10) . . . . ?
C36 C37 C39 N6 178.2(5) . . . . ?
C36 C37 C39 C42 -0.4(9) . . . . ?
C36 C40 C41 C42 0.3(9) . . . . ?
C36 C40 C41 C46 179.8(6) . . . . ?
C37 C36 C40 N7 -175.7(5) . . . . ?
C37 C36 C40 C41 2.5(9) . . . . ?
C37 C39 C42 C41 3.2(10) . . . . ?
C37 C39 C42 C43 -177.8(7) . . . . ?
C38 C33 C34 C35 -2.2(12) . . . . ?
C38 C37 C39 N6 -0.1(9) . . . . ?
C38 C37 C39 C42 -178.7(6) . . . . ?
C39 N6 C30 N5 -178.1(8) . . . . ?
C39 N6 C32 C31 178.3(8) . . . . ?
C39 C37 C38 C33 -179.6(7) . . . . ?
C39 C42 C43 C44 -179.2(8) . . . . ?
C40 N7 C47 C49 174.5(6) . . . . ?
C40 N7 C48 N8 -174.8(6) . . . . ?
C40 C36 C37 C38 175.9(6) . . . . ?
C40 C36 C37 C39 -2.4(9) . . . . ?
C40 C41 C42 C39 -3.1(9) . . . . ?
C40 C41 C42 C43 177.9(6) . . . . ?
C40 C41 C46 C45 -177.7(7) . . . . ?
C41 C42 C43 C44 -0.2(12) . . . . ?
C42 C41 C46 C45 1.8(10) . . . . ?
C42 C43 C44 C45 1.9(14) . . . . ?
C43 C44 C45 C46 -1.8(14) . . . . ?
C44 C45 C46 C41 -0.1(12) . . . . ?
C46 C41 C42 C39 177.4(6) . . . . ?
C46 C41 C42 C43 -1.7(10) . . . . ?
C47 N7 C40 C36 76.2(8) . . . . ?
C47 N7 C40 C41 -102.1(8) . . . . ?
C47 N7 C48 N8 -0.9(8) . . . . ?
C48 N7 C40 C36 -111.1(8) . . . . ?
C48 N7 C40 C41 70.7(9) . . . . ?
C48 N7 C47 C49 0.6(8) . . . . ?
C48 N8 C49 C47 -0.4(8) . . . . ?
C49 N8 C48 N7 0.8(8) . . . . ?
C27 N10 C29 O3 1(2) . . . . ?
C28 N10 C29 O3 -173.1(14) . . . . ?
C24 N9 C25 O1 1.2(13) . . . . ?
C26 N9 C25 O1 -177.0(8) . . . . ?
C21 N11 C23 O2 -178.3(8) . . . . ?
C22 N11 C23 O2 -1.4(13) . . . . ?

loop_
_smtbx_masks_void_nr
_smtbx_masks_void_average_x
_smtbx_masks_void_average_y
_smtbx_masks_void_average_z
_smtbx_masks_void_volume
_smtbx_masks_void_count_electrons
_smtbx_masks_void_content
1 0.000 -0.211 0.000 668.8 164.1 ?
2 0.500 0.048 0.500 668.8 164.1 ?
